data_4325409
loop_
_publ_author_name
'Richard E. Wilson'

_publ_section_title
;
 Structural Periodicity in Plutonium(IV) Sulfates
;
_journal_name_full 'Inorganic Chemistry'
_journal_page_first 5663
_journal_page_last 5670
_journal_paper_doi 10.1021/ic200384h
_journal_volume 50
_journal_year 2011
_chemical_formula_sum 'H8 O40 Pu2 S9 na10'
_chemical_formula_weight 1650.50
_chemical_name_systematic
; 
 ? 
;
_space_group_IT_number 60
_symmetry_cell_setting orthorhombic
_symmetry_space_group_name_Hall '-P 2n 2ab'
_symmetry_space_group_name_H-M 'P b c n'
_atom_sites_solution_hydrogens none
_atom_sites_solution_primary direct
_atom_sites_solution_secondary difmap
_audit_creation_method SHELXL-97
_cell_angle_alpha 90.00
_cell_angle_beta 90.00
_cell_angle_gamma 90.00
_cell_formula_units_Z 4
_cell_length_a 27.1622(17)
_cell_length_b 6.8916(4)
_cell_length_c 17.6460(11)
_cell_measurement_reflns_used 3363
_cell_measurement_temperature 100(2)
_cell_measurement_theta_max 28.36
_cell_measurement_theta_min 3.51
_cell_volume 3303.2(3)
_computing_structure_refinement 'SHELXL-97 (Sheldrick, 2008)'
_computing_structure_solution 'SHELXS-97 (Sheldrick, 2008)'
_diffrn_ambient_temperature 100(2)
_diffrn_measured_fraction_theta_full 0.997
_diffrn_measured_fraction_theta_max 0.997
_diffrn_measurement_device_type 'BRUKER APEX II'
_diffrn_measurement_method '0.3 deg w/ exposures'
_diffrn_radiation_monochromator graphite
_diffrn_radiation_source 'fine-focus sealed tube'
_diffrn_radiation_type MoK\a
_diffrn_radiation_wavelength 0.71073
_diffrn_reflns_av_R_equivalents 0.0529
_diffrn_reflns_av_sigmaI/netI 0.0293
_diffrn_reflns_limit_h_max 34
_diffrn_reflns_limit_h_min -36
_diffrn_reflns_limit_k_max 9
_diffrn_reflns_limit_k_min -9
_diffrn_reflns_limit_l_max 23
_diffrn_reflns_limit_l_min -23
_diffrn_reflns_number 31772
_diffrn_reflns_theta_full 28.36
_diffrn_reflns_theta_max 28.36
_diffrn_reflns_theta_min 3.51
_exptl_absorpt_coefficient_mu 4.802
_exptl_absorpt_correction_T_max 0.9536
_exptl_absorpt_correction_T_min 0.7000
_exptl_absorpt_correction_type multi-scan
_exptl_absorpt_process_details SADABS
_exptl_crystal_colour pink
_exptl_crystal_density_diffrn 3.319
_exptl_crystal_description block
_exptl_crystal_F_000 3080
_exptl_crystal_size_max 0.08
_exptl_crystal_size_mid 0.05
_exptl_crystal_size_min 0.01
_refine_diff_density_max 5.150
_refine_diff_density_min -2.047
_refine_diff_density_rms 0.228
_refine_ls_extinction_method none
_refine_ls_goodness_of_fit_ref 1.036
_refine_ls_hydrogen_treatment none
_refine_ls_matrix_type full
_refine_ls_number_parameters 283
_refine_ls_number_reflns 4117
_refine_ls_number_restraints 0
_refine_ls_restrained_S_all 1.036
_refine_ls_R_factor_all 0.0455
_refine_ls_R_factor_gt 0.0347
_refine_ls_shift/su_max 0.003
_refine_ls_shift/su_mean 0.000
_refine_ls_structure_factor_coef Fsqd
_refine_ls_weighting_details 'calc w=1/[\s^2^(Fo^2^)+(0.0490P)^2^+32.0290P] where P=(Fo^2^+2Fc^2^)/3'
_refine_ls_weighting_scheme calc
_refine_ls_wR_factor_gt 0.0898
_refine_ls_wR_factor_ref 0.0962
_reflns_number_gt 3363
_reflns_number_total 4117
_reflns_threshold_expression >2sigma(I)
_cod_data_source_file ic200384h_si_002_2.cif
_cod_data_source_block sodium
_cod_original_formula_sum 'H8 na10 O40 Pu2 S9'
_cod_database_code 4325409

loop_
_symmetry_equiv_pos_as_xyz
'x, y, z'
'-x+1/2, -y+1/2, z+1/2'
'-x, y, -z+1/2'
'x+1/2, -y+1/2, -z'
'-x, -y, -z'
'x-1/2, y-1/2, -z-1/2'
'x, -y, z-1/2'
'-x-1/2, y-1/2, z'

loop_
_atom_site_label
_atom_site_type_symbol
_atom_site_fract_x
_atom_site_fract_y
_atom_site_fract_z
_atom_site_U_iso_or_equiv
_atom_site_adp_type
_atom_site_occupancy
_atom_site_symmetry_multiplicity
_atom_site_calc_flag
_atom_site_refinement_flags
_atom_site_disorder_assembly
_atom_site_disorder_group
Pu1 Pu 0.601600(8) 0.22263(3) 0.187264(12) 0.01190(9) Uani 1 1 d . . .
S1 S 0.68184(6) 0.1910(2) 0.31040(9) 0.0173(3) Uani 1 1 d . . .
O10 O 0.54324(18) 0.0289(8) 0.2433(3) 0.0295(12) Uani 1 1 d . . .
O3 O 0.68405(18) 0.2738(7) 0.2312(3) 0.0230(10) Uani 1 1 d . . .
O5 O 0.6961(2) 0.3336(8) 0.3661(3) 0.0307(12) Uani 1 1 d . . .
O4 O 0.71431(19) 0.0241(8) 0.3137(3) 0.0305(12) Uani 1 1 d . . .
O9 O 0.55645(18) 0.0598(7) 0.0842(3) 0.0223(10) Uani 1 1 d . . .
O6 O 0.53890(18) 0.3792(7) 0.1157(3) 0.0222(10) Uani 1 1 d . . .
O7 O 0.5309(3) 0.2799(8) -0.0146(3) 0.0394(15) Uani 1 1 d . . .
O8 O 0.4720(2) 0.1754(9) 0.0765(4) 0.0416(16) Uani 1 1 d . . .
O15 O 0.6313(2) -0.0924(7) 0.1760(3) 0.0249(11) Uani 1 1 d . . .
O2 O 0.62880(17) 0.1387(8) 0.3174(3) 0.0212(10) Uani 1 1 d . . .
O13 O 0.6294(3) -0.2810(9) 0.2951(4) 0.0480(18) Uani 1 1 d . . .
O12 O 0.61556(19) -0.4310(7) 0.1743(3) 0.0251(11) Uani 1 1 d . . .
O17 O 0.64824(18) 0.2630(7) 0.0833(3) 0.0221(10) Uani 1 1 d . A .
O11 O 0.4937(2) -0.2179(8) 0.1831(3) 0.0301(12) Uani 1 1 d . . .
O14 O 0.6957(3) -0.3110(10) 0.2003(6) 0.075(3) Uani 1 1 d . . .
O16 O 0.7047(3) 0.3396(10) -0.0160(4) 0.059(2) Uani 1 1 d . A .
O1 O 0.55473(19) 0.4078(8) 0.2813(3) 0.0282(11) Uani 1 1 d . . .
O20A O 0.7103(7) 0.015(3) 0.0567(10) 0.047(3) Uani 0.374(12) 1 d P A 1
O20B O 0.6552(6) 0.064(2) -0.0270(10) 0.076(5) Uani 0.626(12) 1 d P A 1
O21B O 0.7300(4) 0.1405(18) 0.0770(6) 0.047(3) Uani 0.626(12) 1 d P A 2
O21A O 0.8248(12) 0.518(4) -0.0075(18) 0.076(5) Uani 0.374(12) 1 d P . 2
O18 O 0.6096(3) -0.3816(11) -0.0065(4) 0.0539(18) Uani 1 1 d . . .
Na1 na 0.54920(13) -0.2811(4) 0.0854(2) 0.0334(7) Uani 1 1 d . . .
S2 S 0.52289(6) 0.2223(2) 0.06234(10) 0.0184(3) Uani 1 1 d . . .
Na2 na 0.70761(12) -0.3150(5) 0.35645(17) 0.0297(7) Uani 1 1 d . . .
S3 S 0.5000 -0.0995(3) 0.2500 0.0144(4) Uani 1 2 d S . .
Na3 na 0.75153(12) 0.4432(5) 0.1750(2) 0.0364(8) Uani 1 1 d . . .
S4 S 0.64346(8) -0.2798(3) 0.21272(13) 0.0310(4) Uani 1 1 d . . .
Na4 na 0.69670(15) 0.3046(6) 0.5022(2) 0.0480(9) Uani 1 1 d . . .
S5 S 0.68435(7) 0.1826(3) 0.02789(10) 0.0269(4) Uani 1 1 d . . .
Na5 na 0.41858(14) -0.0902(6) 0.1103(2) 0.0499(10) Uani 1 1 d . . .

loop_
_atom_site_aniso_label
_atom_site_aniso_U_11
_atom_site_aniso_U_22
_atom_site_aniso_U_33
_atom_site_aniso_U_23
_atom_site_aniso_U_13
_atom_site_aniso_U_12
Pu1 0.01035(13) 0.01141(13) 0.01395(13) 0.00105(8) -0.00071(8) -0.00021(8)
S1 0.0129(7) 0.0198(8) 0.0192(7) 0.0033(6) -0.0031(6) -0.0023(6)
O10 0.019(3) 0.041(3) 0.029(3) 0.002(2) -0.001(2) -0.018(2)
O3 0.019(2) 0.027(3) 0.022(2) 0.008(2) -0.003(2) -0.005(2)
O5 0.033(3) 0.032(3) 0.027(3) 0.002(2) -0.006(2) -0.013(2)
O4 0.018(3) 0.032(3) 0.042(3) 0.006(2) -0.003(2) 0.007(2)
O9 0.023(3) 0.018(2) 0.026(3) 0.0012(19) -0.004(2) 0.0036(19)
O6 0.025(3) 0.014(2) 0.027(3) -0.0053(19) -0.010(2) 0.0045(19)
O7 0.066(4) 0.032(3) 0.020(3) 0.004(2) -0.009(3) 0.006(3)
O8 0.020(3) 0.031(3) 0.073(5) 0.003(3) -0.017(3) -0.004(2)
O15 0.029(3) 0.015(2) 0.031(3) 0.000(2) -0.002(2) 0.000(2)
O2 0.014(2) 0.027(3) 0.022(2) 0.003(2) -0.0024(18) -0.0042(19)
O13 0.069(5) 0.034(3) 0.041(4) 0.004(3) -0.019(3) -0.005(3)
O12 0.023(3) 0.020(3) 0.032(3) -0.002(2) -0.001(2) -0.002(2)
O17 0.020(2) 0.027(3) 0.019(2) 0.0001(19) 0.0064(19) 0.0014(19)
O11 0.039(3) 0.024(3) 0.027(3) -0.011(2) 0.003(2) -0.006(2)
O14 0.024(3) 0.028(4) 0.175(10) 0.007(5) -0.011(4) -0.002(3)
O16 0.080(5) 0.045(4) 0.053(4) 0.002(3) 0.042(4) -0.023(4)
O1 0.029(3) 0.027(3) 0.029(3) -0.001(2) 0.010(2) 0.003(2)
O20A 0.041(6) 0.054(7) 0.045(6) 0.016(5) 0.011(4) 0.027(5)
O20B 0.071(12) 0.077(9) 0.081(9) -0.062(8) 0.035(7) -0.036(7)
O21B 0.041(6) 0.054(7) 0.045(6) 0.016(5) 0.011(4) 0.027(5)
O21A 0.071(12) 0.077(9) 0.081(9) -0.062(8) 0.035(7) -0.036(7)
O18 0.051(4) 0.049(4) 0.061(5) 0.009(4) 0.015(3) 0.003(3)
Na1 0.0393(19) 0.0219(15) 0.0388(18) 0.0000(13) 0.0068(15) 0.0041(13)
S2 0.0217(8) 0.0150(7) 0.0185(7) -0.0004(6) -0.0069(6) -0.0002(6)
Na2 0.0292(16) 0.0336(17) 0.0265(15) 0.0059(13) -0.0013(13) 0.0021(13)
S3 0.0122(10) 0.0124(9) 0.0184(10) 0.000 0.0017(8) 0.000
Na3 0.0328(18) 0.0271(17) 0.049(2) 0.0139(14) 0.0101(15) 0.0093(14)
S4 0.0257(10) 0.0183(9) 0.0491(12) 0.0004(8) -0.0098(9) 0.0002(7)
Na4 0.050(2) 0.053(2) 0.040(2) 0.0076(18) -0.0109(17) -0.0095(19)
S5 0.0298(10) 0.0283(9) 0.0226(9) 0.0055(7) 0.0112(7) 0.0085(7)
Na5 0.038(2) 0.046(2) 0.066(3) -0.0124(19) 0.0102(18) -0.0013(17)

loop_
_atom_type_symbol
_atom_type_description
_atom_type_scat_dispersion_real
_atom_type_scat_dispersion_imag
_atom_type_scat_source
O O 0.0106 0.0060 'International Tables Vol C Tables 4.2.6.8 and 6.1.1.4'
Na Na 0.0362 0.0249 'International Tables Vol C Tables 4.2.6.8 and 6.1.1.4'
S S 0.1246 0.1234 'International Tables Vol C Tables 4.2.6.8 and 6.1.1.4'
Pu Pu -9.4100 4.3056 'International Tables Vol C Tables 4.2.6.8 and 6.1.1.4'
H H 0.0000 0.0000 'International Tables Vol C Tables 4.2.6.8 and 6.1.1.4'

loop_
_geom_angle_atom_site_label_1
_geom_angle_atom_site_label_2
_geom_angle_atom_site_label_3
_geom_angle
_geom_angle_site_symmetry_1
_geom_angle_site_symmetry_3
O17 Pu1 O10 144.38(19) . .
O17 Pu1 O15 81.41(18) . .
O10 Pu1 O15 74.5(2) . .
O17 Pu1 O6 85.06(18) . .
O10 Pu1 O6 89.90(19) . .
O15 Pu1 O6 128.80(17) . .
O17 Pu1 O3 73.67(18) . .
O10 Pu1 O3 126.27(18) . .
O15 Pu1 O3 80.85(18) . .
O6 Pu1 O3 140.72(16) . .
O17 Pu1 O12 73.32(18) . 1_565
O10 Pu1 O12 136.07(19) . 1_565
O15 Pu1 O12 148.89(18) . 1_565
O6 Pu1 O12 67.40(17) . 1_565
O3 Pu1 O12 74.92(17) . 1_565
O17 Pu1 O1 141.41(17) . .
O10 Pu1 O1 69.66(19) . .
O15 Pu1 O1 136.41(18) . .
O6 Pu1 O1 75.61(18) . .
O3 Pu1 O1 100.96(18) . .
O12 Pu1 O1 68.48(17) 1_565 .
O17 Pu1 O9 74.60(17) . .
O10 Pu1 O9 73.10(17) . .
O15 Pu1 O9 71.58(17) . .
O6 Pu1 O9 57.22(15) . .
O3 Pu1 O9 140.44(17) . .
O12 Pu1 O9 117.13(16) 1_565 .
O1 Pu1 O9 118.59(18) . .
O17 Pu1 O2 128.08(17) . .
O10 Pu1 O2 70.81(17) . .
O15 Pu1 O2 75.99(17) . .
O6 Pu1 O2 144.15(17) . .
O3 Pu1 O2 57.08(16) . .
O12 Pu1 O2 105.68(17) 1_565 .
O1 Pu1 O2 69.46(17) . .
O9 Pu1 O2 136.48(16) . .
O17 Pu1 S2 78.84(14) . .
O10 Pu1 S2 80.10(13) . .
O15 Pu1 S2 100.33(13) . .
O6 Pu1 S2 28.47(11) . .
O3 Pu1 S2 152.01(12) . .
O12 Pu1 S2 92.39(13) 1_565 .
O1 Pu1 S2 97.18(14) . .
O9 Pu1 S2 28.75(11) . .
O2 Pu1 S2 150.66(11) . .
O17 Pu1 S1 100.69(14) . .
O10 Pu1 S1 98.24(14) . .
O15 Pu1 S1 75.48(13) . .
O6 Pu1 S1 155.72(12) . .
O3 Pu1 S1 28.64(12) . .
O12 Pu1 S1 91.46(13) 1_565 .
O1 Pu1 S1 85.79(13) . .
O9 Pu1 S1 147.06(11) . .
O2 Pu1 S1 28.50(11) . .
S2 Pu1 S1 175.80(4) . .
O5 S1 O4 110.5(3) . .
O5 S1 O2 111.5(3) . .
O4 S1 O2 113.1(3) . .
O5 S1 O3 111.3(3) . .
O4 S1 O3 108.2(3) . .
O2 S1 O3 101.9(3) . .
O5 S1 Pu1 128.4(2) . .
O4 S1 Pu1 120.9(2) . .
O2 S1 Pu1 52.58(18) . .
O3 S1 Pu1 49.45(19) . .
S3 O10 Pu1 158.9(3) . .
S1 O3 Pu1 101.9(2) . .
S2 O9 Pu1 98.8(2) . .
S2 O6 Pu1 102.3(2) . .
S4 O15 Pu1 148.7(3) . .
S1 O2 Pu1 98.9(2) . .
S4 O12 Pu1 137.8(3) . 1_545
S5 O17 Pu1 149.3(3) . .
O7 S2 O8 111.9(4) . .
O7 S2 O9 111.1(3) . .
O8 S2 O9 111.8(3) . .
O7 S2 O6 110.6(3) . .
O8 S2 O6 109.3(3) . .
O9 S2 O6 101.6(3) . .
O7 S2 Pu1 125.1(3) . .
O8 S2 Pu1 122.9(3) . .
O9 S2 Pu1 52.45(19) . .
O6 S2 Pu1 49.18(18) . .
O11 S3 O11 111.2(5) . 3_655
O11 S3 O10 111.5(3) . .
O11 S3 O10 108.1(3) 3_655 .
O11 S3 O10 108.1(3) . 3_655
O11 S3 O10 111.5(3) 3_655 3_655
O10 S3 O10 106.3(5) . 3_655
O14 S4 O12 109.4(4) . .
O14 S4 O15 106.4(4) . .
O12 S4 O15 107.7(3) . .
O14 S4 O13 113.1(5) . .
O12 S4 O13 108.4(4) . .
O15 S4 O13 111.8(4) . .
O21A S5 O16 117.6(18) 8_755 .
O21A S5 O20A 64.7(14) 8_755 .
O16 S5 O20A 127.0(9) . .
O21A S5 O17 120.4(17) 8_755 .
O16 S5 O17 109.0(4) . .
O20A S5 O17 112.8(7) . .
O21A S5 O20B 28.6(12) 8_755 .
O16 S5 O20B 105.4(8) . .
O20A S5 O20B 92.9(13) . .
O17 S5 O20B 106.2(6) . .
O21A S5 O21B 104.9(12) 8_755 .
O16 S5 O21B 97.8(6) . .
O20A S5 O21B 42.1(9) . .
O17 S5 O21B 103.3(4) . .
O20B S5 O21B 133.5(10) . .

loop_
_geom_bond_atom_site_label_1
_geom_bond_atom_site_label_2
_geom_bond_distance
_geom_bond_site_symmetry_2
Pu1 O17 2.247(5) .
Pu1 O10 2.296(5) .
Pu1 O15 2.324(5) .
Pu1 O6 2.379(5) .
Pu1 O3 2.396(5) .
Pu1 O12 2.428(5) 1_565
Pu1 O1 2.450(5) .
Pu1 O9 2.464(5) .
Pu1 O2 2.480(5) .
Pu1 S2 3.0709(16) .
Pu1 S1 3.0853(16) .
S1 O5 1.443(5) .
S1 O4 1.451(5) .
S1 O2 1.490(5) .
S1 O3 1.511(5) .
O10 S3 1.475(5) .
O9 S2 1.495(5) .
O6 S2 1.499(5) .
O7 S2 1.432(6) .
O8 S2 1.441(6) .
O15 S4 1.482(5) .
O13 S4 1.503(8) .
O12 S4 1.456(5) .
O12 Pu1 2.428(5) 1_545
O17 S5 1.491(5) .
O11 S3 1.445(5) .
O14 S4 1.452(7) .
O16 S5 1.441(6) .
O20A S5 1.443(17) .
O20B S5 1.494(13) .
O21B S5 1.540(11) .
O21A S5 1.32(2) 8_765
S3 O11 1.445(5) 3_655
S3 O10 1.475(5) 3_655
S5 O21A 1.32(2) 8_755
